data_7223481
loop_
_publ_author_name
'Ozdemir, Mehmet'
'Choi, Donghee'
'Kwon, Guhyun'
'Zorlu, Yunus'
'Kim, Hyekyoung'
'Kim, Myung-Gil'
'Seo, SungYong'
'Sen, Unal'
'Citir, Murat'
'Kim, Choongik'
'Usta, Hakan'

_publ_section_title
;
 Design, Synthesis, and Characterization of \a,\w-Disubstituted
 Indeno[1,2-b]fluorene-6,12-dione-Thiophene Molecular Semiconductors.
 Enhancement of Ambipolar Charge Transport Through Synthetic Tailoring of
 Alkyl Substituents.
;
_journal_name_full 'RSC Adv.'
_journal_paper_doi 10.1039/C5RA22359H
_journal_year 2015
_chemical_formula_moiety 'C20 H8 Br2 O2'
_chemical_formula_sum 'C20 H8 Br2 O2'
_chemical_formula_weight 440.08
_space_group_crystal_system monoclinic
_space_group_IT_number 14
_space_group_name_Hall '-P 2ybc'
_space_group_name_H-M_alt 'P 1 21/c 1'
_symmetry_space_group_name_Hall '-P 2ybc'
_symmetry_space_group_name_H-M 'P 1 21/c 1'
_atom_sites_solution_hydrogens geom
_audit_update_record
;
2015-08-24 deposited with the CCDC.
2015-12-14 downloaded from the CCDC.
;
_cell_angle_alpha 90
_cell_angle_beta 95.032(6)
_cell_angle_gamma 90
_cell_formula_units_Z 2
_cell_length_a 3.8828(3)
_cell_length_b 13.5879(11)
_cell_length_c 14.1314(13)
_cell_measurement_reflns_used 3311
_cell_measurement_temperature 300.(2)
_cell_measurement_theta_max 27.18
_cell_measurement_theta_min 2.89
_cell_volume 742.69(11)
_computing_cell_refinement 'APEX2 v2014.11-0 (Bruker AXS)'
_computing_data_collection 'Bruker Instrument Service v2013.12.0.0 (Bruker AXS)'
_computing_data_reduction 'SAINT V8.34A (Bruker AXS)'
_computing_molecular_graphics 'MERCURY (Macrae et al., 2006)'
_computing_publication_material 'PLATON V1.16 (Spek, 2009), SHELXTL V6.14 (Bruker AXS)'
_computing_structure_refinement 'SHELXL-2014/7 (Sheldrick, 2014)'
_computing_structure_solution 'SHELXTL V6.14 (Bruker AXS)'
_diffrn_ambient_temperature 300.(2)
_diffrn_measured_fraction_theta_full 0.999
_diffrn_measured_fraction_theta_max 0.999
_diffrn_measurement_device_type 'Bruker APEX II QUAZAR three-circle diffractometer'
_diffrn_measurement_method '\f and \w scans'
_diffrn_radiation_monochromator 'multilayer QUAZAR mirrors'
_diffrn_radiation_type MoK\a
_diffrn_radiation_wavelength 0.71073
_diffrn_reflns_av_R_equivalents 0.0764
_diffrn_reflns_av_unetI/netI 0.0792
_diffrn_reflns_limit_h_max 4
_diffrn_reflns_limit_h_min -4
_diffrn_reflns_limit_k_max 16
_diffrn_reflns_limit_k_min -15
_diffrn_reflns_limit_l_max 17
_diffrn_reflns_limit_l_min -15
_diffrn_reflns_number 5701
_diffrn_reflns_theta_full 25.68
_diffrn_reflns_theta_max 25.68
_diffrn_reflns_theta_min 3.00
_diffrn_source 'microfocus sealed tube'
_diffrn_source_type ImuS
_exptl_absorpt_coefficient_mu 5.467
_exptl_absorpt_correction_T_max 0.52
_exptl_absorpt_correction_T_min 0.16
_exptl_absorpt_correction_type multi-scan
_exptl_absorpt_process_details 'SADABS V2014/5 (Bruker AXS)'
_exptl_crystal_colour red
_exptl_crystal_density_diffrn 1.968
_exptl_crystal_density_method 'not measured'
_exptl_crystal_description block
_exptl_crystal_F_000 428
_exptl_crystal_size_max 0.525
_exptl_crystal_size_mid 0.146
_exptl_crystal_size_min 0.139
_refine_diff_density_max 0.771
_refine_diff_density_min -0.702
_refine_ls_extinction_method none
_refine_ls_goodness_of_fit_ref 1.009
_refine_ls_hydrogen_treatment constr
_refine_ls_matrix_type full
_refine_ls_number_parameters 109
_refine_ls_number_reflns 1408
_refine_ls_number_restraints 0
_refine_ls_restrained_S_all 1.009
_refine_ls_R_factor_all 0.0566
_refine_ls_R_factor_gt 0.0454
_refine_ls_shift/su_max 0.001
_refine_ls_shift/su_mean 0.000
_refine_ls_structure_factor_coef Fsqd
_refine_ls_weighting_details 'w=1/[\s^2^(Fo^2^)+(0.0573P)^2^] where P=(Fo^2^+2Fc^2^)/3'
_refine_ls_weighting_scheme calc
_refine_ls_wR_factor_gt 0.1093
_refine_ls_wR_factor_ref 0.1159
_reflns_number_gt 1152
_reflns_number_total 1408
_reflns_threshold_expression 'I > 2\s(I)'
_cod_data_source_file c5ra22359h2.cif
_cod_data_source_block I
_cod_database_code 7223481

loop_
_space_group_symop_operation_xyz
'x, y, z'
'-x, y+1/2, -z+1/2'
'-x, -y, -z'
'x, -y-1/2, z-1/2'

loop_
_atom_site_type_symbol
_atom_site_label
_atom_site_fract_x
_atom_site_fract_y
_atom_site_fract_z
_atom_site_U_iso_or_equiv
_atom_site_adp_type
_atom_site_calc_flag
_atom_site_refinement_flags_adp
_atom_site_refinement_flags_posn
_atom_site_occupancy
Br Br1 0.18334(11) 1.00972(3) 0.65483(3) 0.0453(2) Uani d . . 1
C C1 0.2531(8) 0.8744(3) 0.6303(3) 0.0310(9) Uani d . . 1
C C2 0.3940(8) 0.8487(3) 0.5470(3) 0.0323(9) Uani d . . 1
H H2 0.4583 0.8961 0.5045 0.039 Uiso calc U R 1
C C3 0.4343(8) 0.7500(3) 0.5301(3) 0.0303(9) Uani d . . 1
C C4 0.3436(8) 0.6781(3) 0.5937(3) 0.0293(9) Uani d . . 1
C C5 0.2115(8) 0.7058(3) 0.6770(3) 0.0360(10) Uani d . . 1
H H5 0.1545 0.6587 0.7208 0.043 Uiso calc U R 1
C C6 0.1650(8) 0.8054(3) 0.6944(3) 0.0356(9) Uani d . . 1
H H6 0.0734 0.8252 0.75 0.043 Uiso calc U R 1
C C7 0.4137(8) 0.5795(3) 0.5550(3) 0.0293(9) Uani d . . 1
C C8 0.3629(10) 0.4860(3) 0.5891(3) 0.0318(9) Uani d . . 1
H H8 0.2731 0.476 0.6473 0.038 Uiso calc U R 1
C C9 0.4508(8) 0.4077(3) 0.5335(3) 0.0310(9) Uani d . . 1
C C10 0.5798(8) 0.7003(3) 0.4477(3) 0.0319(9) Uani d . . 1
O O1 0.7013(7) 0.7387(2) 0.3810(2) 0.0436(8) Uani d . . 1

loop_
_atom_site_aniso_label
_atom_site_aniso_U_11
_atom_site_aniso_U_22
_atom_site_aniso_U_33
_atom_site_aniso_U_12
_atom_site_aniso_U_13
_atom_site_aniso_U_23
Br1 0.0489(3) 0.0333(4) 0.0556(4) 0.00694(16) 0.0157(2) -0.00410(19)
C1 0.0235(15) 0.027(2) 0.043(2) -0.0002(15) 0.0014(15) -0.0028(18)
C2 0.0320(17) 0.030(2) 0.036(2) -0.0028(15) 0.0067(16) 0.0031(18)
C3 0.0274(17) 0.034(2) 0.030(2) -0.0036(15) 0.0020(15) -0.0001(18)
C4 0.0253(15) 0.031(2) 0.032(2) -0.0014(15) 0.0028(15) 0.0006(17)
C5 0.0376(19) 0.035(3) 0.037(2) -0.0053(16) 0.0103(16) 0.0017(19)
C6 0.0364(18) 0.038(3) 0.033(2) 0.0015(17) 0.0086(16) -0.004(2)
C7 0.0264(16) 0.031(2) 0.030(2) -0.0025(15) 0.0025(14) -0.0025(17)
C8 0.0334(19) 0.035(3) 0.028(2) -0.0040(15) 0.0045(16) -0.0005(17)
C9 0.0276(16) 0.030(2) 0.036(2) -0.0017(15) 0.0022(15) 0.0014(18)
C10 0.0298(17) 0.034(2) 0.032(2) -0.0045(16) 0.0040(16) -0.0034(19)
O1 0.0584(17) 0.0350(18) 0.0402(18) -0.0053(14) 0.0206(15) 0.0036(15)

loop_
_atom_type_symbol
_atom_type_description
_atom_type_scat_dispersion_real
_atom_type_scat_dispersion_imag
_atom_type_scat_source
C C 0.0033 0.0016 'International Tables Vol C Tables 4.2.6.8 and 6.1.1.4'
H H 0.0000 0.0000 'International Tables Vol C Tables 4.2.6.8 and 6.1.1.4'
Br Br -0.2901 2.4595 'International Tables Vol C Tables 4.2.6.8 and 6.1.1.4'
O O 0.0106 0.0060 'International Tables Vol C Tables 4.2.6.8 and 6.1.1.4'

loop_
_geom_angle_atom_site_label_1
_geom_angle_atom_site_label_2
_geom_angle_atom_site_label_3
_geom_angle_site_symmetry_1
_geom_angle_site_symmetry_3
_geom_angle
C6 C1 C2 . . 122.0(4)
C6 C1 Br1 . . 119.7(3)
C2 C1 Br1 . . 118.3(3)
C3 C2 C1 . . 117.0(4)
C3 C2 H2 . . 121.5
C1 C2 H2 . . 121.5
C2 C3 C4 . . 122.2(4)
C2 C3 C10 . . 129.2(4)
C4 C3 C10 . . 108.6(4)
C5 C4 C3 . . 119.6(4)
C5 C4 C7 . . 131.0(4)
C3 C4 C7 . . 109.3(3)
C4 C5 C6 . . 118.7(4)
C4 C5 H5 . . 120.6
C6 C5 H5 . . 120.6
C1 C6 C5 . . 120.4(4)
C1 C6 H6 . . 119.8
C5 C6 H6 . . 119.8
C8 C7 C9 . 3_666 120.0(3)
C8 C7 C4 . . 131.9(4)
C9 C7 C4 3_666 . 108.1(3)
C7 C8 C9 . . 117.4(4)
C7 C8 H8 . . 121.3
C9 C8 H8 . . 121.3
C8 C9 C7 . 3_666 122.7(3)
C8 C9 C10 . 3_666 128.7(4)
C7 C9 C10 3_666 3_666 108.6(3)
O1 C10 C9 . 3_666 127.1(4)
O1 C10 C3 . . 127.6(4)
C9 C10 C3 3_666 . 105.2(3)

loop_
_geom_bond_atom_site_label_1
_geom_bond_atom_site_label_2
_geom_bond_site_symmetry_2
_geom_bond_distance
Br1 C1 . 1.895(4)
C1 C6 . 1.368(5)
C1 C2 . 1.385(5)
C2 C3 . 1.373(5)
C2 H2 . 0.93
C3 C4 . 1.393(5)
C3 C10 . 1.499(6)
C4 C5 . 1.378(6)
C4 C7 . 1.481(5)
C5 C6 . 1.390(6)
C5 H5 . 0.93
C6 H6 . 0.93
C7 C8 . 1.379(5)
C7 C9 3_666 1.409(6)
C8 C9 . 1.383(5)
C8 H8 . 0.93
C9 C7 3_666 1.409(6)
C9 C10 3_666 1.498(6)
C10 O1 . 1.209(4)
C10 C9 3_666 1.498(6)

loop_
_geom_hbond_atom_site_label_D
_geom_hbond_atom_site_label_H
_geom_hbond_atom_site_label_A
_geom_hbond_site_symmetry_A
_geom_hbond_distance_DH
_geom_hbond_distance_HA
_geom_hbond_distance_DA
_geom_hbond_angle_DHA
C2 H2 Br1 3_676 0.93 3.03 3.918(4) 159.9
C6 H6 O1 4_476 0.93 2.60 3.374(5) 141.6

loop_
_geom_torsion_atom_site_label_1
_geom_torsion_atom_site_label_2
_geom_torsion_atom_site_label_3
_geom_torsion_atom_site_label_4
_geom_torsion_site_symmetry_1
_geom_torsion_site_symmetry_4
_geom_torsion
C6 C1 C2 C3 . . 1.5(5)
Br1 C1 C2 C3 . . -178.6(2)
C1 C2 C3 C4 . . -0.9(5)
C1 C2 C3 C10 . . -179.5(3)
C2 C3 C4 C5 . . -0.6(5)
C10 C3 C4 C5 . . 178.3(3)
C2 C3 C4 C7 . . 179.3(3)
C10 C3 C4 C7 . . -1.8(4)
C3 C4 C5 C6 . . 1.4(5)
C7 C4 C5 C6 . . -178.5(3)
C2 C1 C6 C5 . . -0.7(5)
Br1 C1 C6 C5 . . 179.4(3)
C4 C5 C6 C1 . . -0.8(5)
C5 C4 C7 C8 . . 1.4(6)
C3 C4 C7 C8 . . -178.5(4)
C5 C4 C7 C9 . 3_666 179.9(3)
C3 C4 C7 C9 . 3_666 0.0(4)
C9 C7 C8 C9 3_666 . 0.2(6)
C4 C7 C8 C9 . . 178.6(3)
C7 C8 C9 C7 . 3_666 -0.2(6)
C7 C8 C9 C10 . 3_666 -179.3(3)
C2 C3 C10 O1 . . 2.7(6)
C4 C3 C10 O1 . . -176.1(3)
C2 C3 C10 C9 . 3_666 -178.4(3)
C4 C3 C10 C9 . 3_666 2.8(4)
